data_2012690
loop_
_publ_author_name
'Villafuerte-Castrej\'on, Mar\'ia-Elena'
'Bucio, Lauro'
'S\'anchez-Arjona, Angel'
'Duque, Julio'
'Pom\'es, Ram\'on'

_publ_section_title
;
 \g-Sodium gallate: a Rietveld refinement using X-ray powder
 diffraction
;
_journal_issue 5
_journal_name_full 'Acta Crystallographica Section C'
_journal_page_first i69
_journal_page_last i70
_journal_paper_doi 10.1107/S0108270102003049
_journal_volume 58
_journal_year 2002
_chemical_formula_structural 'Na Ga O2'
_chemical_formula_sum 'Ga Na O2'
_chemical_formula_weight 124.708
_chemical_name_systematic ' \g sodium gallate'
_space_group_IT_number 61
_symmetry_cell_setting orthorhombic
_symmetry_space_group_name_Hall '-P 2ac 2ab'
_symmetry_space_group_name_H-M 'P b c a'
_cell_angle_alpha 90
_cell_angle_beta 90
_cell_angle_gamma 90
_cell_formula_units_Z 16
_cell_length_a 5.3145(2)
_cell_length_b 10.6234(5)
_cell_length_c 14.7782(7)
_cell_measurement_temperature 295
_cell_volume 834.35(6)
_computing_cell_refinement 'LSUCRI (Garvey, 1986)'
_computing_data_collection 'DIFFRAC/AT (Siemens, 1993)'
_computing_data_reduction 'Please provide missing details'
_computing_molecular_graphics 'ATOMS (Dowty, 1994)'
_computing_publication_material ATOMS
_computing_structure_refinement 'FULLPROF (unpublished)'
_computing_structure_solution 'Please provide missing details'
_diffrn_ambient_temperature 295
_diffrn_measurement_device_type 'Siemens D5000'
_diffrn_radiation_monochromator graphite
_exptl_absorpt_coefficient_mu 17.13
_refine_ls_goodness_of_fit_all 1.48
_refine_ls_matrix_type fullcycle
_refine_ls_number_parameters 47
_cod_data_source_file br1357.cif
_cod_data_source_block I
_cod_original_cell_volume 834.36(7)
_cod_original_formula_sum 'Na Ga O2'
_cod_database_code 2012690

loop_
_symmetry_equiv_pos_site_id
_symmetry_equiv_pos_as_xyz
1 x,y,z
2 -x+1/2,-y,z+1/2
3 -x,y+1/2,-z+1/2
4 x+1/2,-y+1/2,-z
5 -x,-y,-z
6 x+1/2,y,-z+1/2
7 x,-y+1/2,z+1/2
8 -x+1/2,y+1/2,z

loop_
_atom_site_aniso_label
_atom_site_aniso_U_11
_atom_site_aniso_U_22
_atom_site_aniso_U_33
_atom_site_aniso_U_12
_atom_site_aniso_U_13
_atom_site_aniso_U_23
_atom_site_aniso_type_symbol
? ? ? ? ? ? ? ?

loop_
_atom_site_label
_atom_site_fract_x
_atom_site_fract_y
_atom_site_fract_z
_atom_site_U_iso_or_equiv
_atom_site_occupancy
Ga1 0.1957(5) 0.0245(3) 0.1874(4) 0.0065(6) 1
Ga2 0.3085(6) 0.2767(3) 0.0618(3) 0.0065(6) 1
Na1 0.717(2) 0.9850(10) 0.0660(10) 0.0200(10) 1
Na2 0.815(2) 0.2730(10) 0.1900(10) 0.0200(10) 1
O1 0.640(3) 0.2740(10) 0.0400(10) 0.0050(10) 1
O2 0.212(2) 0.4420(10) 0.0830(10) 0.0050(10) 1
O3 0.225(2) 0.194(2) 0.1700(10) 0.0050(10) 1
O4 0.134(3) 0.4810(10) 0.2890(10) 0.0050(10) 1

loop_
_atom_type_symbol
_atom_type_description
_atom_type_scat_dispersion_real
_atom_type_scat_dispersion_imag
_atom_type_scat_source
Ga Ga -1.3540 0.7770 'International Tables Vol C Tables 4.2.6.8 and 6.1.1.4'
Na Na 0.1290 0.1240 'International Tables Vol C Tables 4.2.6.8 and 6.1.1.4'
O O 0.0470 0.0320 'International Tables Vol C Tables 4.2.6.8 and 6.1.1.4'

loop_
_diffrn_radiation_type
_diffrn_radiation_wavelength
CuK\a~1~ 1.54056
CuK\a~2~ 1.544

loop_
_geom_angle_atom_site_label_1
_geom_angle_atom_site_label_2
_geom_angle_atom_site_label_3
_geom_angle
O2 Ga1 O3 109.1(14)
O2 Ga1 O4 107.0(13)
O2 Ga1 O4' 116.0(14)
O3 Ga1 O4 110.8(13)
O3 Ga1 O4' 109.1(13)
O4 Ga1 O4' 104.7(13)
O1 Ga2 O1' 109.2(13)
O1 Ga2 O2 108.5(12)
O1 Ga2 O3 112.2(13)
O1' Ga2 O2 106.5(13)
O1' Ga2 O3 116.5(14)
O2 Ga2 O3 103.5(13)
O1 Na1 O2 99.6(10)
O1 Na1 O2' 98.3(9)
O1 Na1 O4 91.2(10)
O2 Na1 O2' 99.1(10)
O2 Na1 O4 153.3(13)
O2' Na1 O4 103.4(10)
O1 Na2 O3 104.2(10)
O1 Na2 O3' 139.2(13)
O1 Na2 O4 87.8(10)
O3 Na2 O3' 100.2(10)
O3 Na2 O4 135.0(10)
O3' Na2 O4 97.6(10)

loop_
_geom_bond_atom_site_label_1
_geom_bond_atom_site_label_2
_geom_bond_site_symmetry_1
_geom_bond_site_symmetry_2
_geom_bond_distance
_geom_bond_publ_flag
Ga1 O2 . . 1.84(2) yes
Ga1 O3 . . 1.83(2) yes
Ga1 O4 . . 1.85(2) yes
Ga1 O4' . . 1.81(2) yes
Ga2 O1 . . 1.79(2) yes
Ga2 O1' . . 1.83(2) yes
Ga2 O2 . . 1.85(2) yes
Ga2 O3 . . 1.87(2) yes
Na1 O1 . . 2.39(2) yes
Na1 O2 . . 2.33(2) yes
Na1 O2' . . 2.34(2) yes
Na1 O4 . . 2.29(2) yes
Na2 O1 . . 2.40(2) yes
Na2 O3 . . 2.350(10) yes
Na2 O3' . . 2.29(2) yes
Na2 O4 . . 2.43(2) yes
